data_2229364
loop_
_publ_author_name
'Lutz, Martin'
'Schouten, Arie'

_publ_section_title
;
 <small>L</small>-Alanine methyl ester hydrochloride monohydrate
;
_journal_coeditor_code EZ2229
_journal_issue 3
_journal_name_full 'Acta Crystallographica Section E'
_journal_page_first o586
_journal_paper_doi 10.1107/S160053681100420X
_journal_volume 67
_journal_year 2011
_chemical_formula_iupac 'C4 H10 N O2 +, Cl -, H2 O'
_chemical_formula_moiety 'C4 H10 N O2 +, Cl -, H2 O'
_chemical_formula_sum 'C4 H12 Cl N O3'
_chemical_formula_weight 157.60
_chemical_name_common
;
L-Alanine methyl ester hydrochloride monohydrate
;
_chemical_name_systematic
;
(2R)-1-methoxy-1-oxopropan-2-aminium chloride monohydrate
;
_space_group_IT_number 1
_symmetry_cell_setting triclinic
_symmetry_space_group_name_Hall 'P 1'
_symmetry_space_group_name_H-M 'P 1'
_atom_sites_solution_hydrogens difmap
_atom_sites_solution_primary direct
_atom_sites_solution_secondary difmap
_audit_creation_method SHELXL-97
_cell_angle_alpha 101.833(4)
_cell_angle_beta 93.533(3)
_cell_angle_gamma 92.112(4)
_cell_formula_units_Z 1
_cell_length_a 4.9461(4)
_cell_length_b 6.0134(4)
_cell_length_c 6.6853(5)
_cell_measurement_reflns_used 5169
_cell_measurement_temperature 110(2)
_cell_measurement_theta_max 27.48
_cell_measurement_theta_min 3.47
_cell_volume 194.00(3)
_computing_cell_refinement 'PEAKREF (Schreurs, 2008)'
_computing_data_collection 'COLLECT (Nonius, 1999)'
_computing_data_reduction
;<i>Eval15</i> (Schreurs <i>et al.</i>, 2010) and
TWINABS-2008/4 (Sheldrick, 2008<i>a</i>)
;
_computing_molecular_graphics 'PLATON (Spek, 2009)'
_computing_publication_material 'manual editing of SHELXL CIF file'
_computing_structure_refinement 'SHELXL97 (Sheldrick, 2008<i>b</i>)'
_computing_structure_solution 'SHELXS97 (Sheldrick, 2008<i>b</i>)'
_diffrn_ambient_temperature 110(2)
_diffrn_measured_fraction_theta_full 0.990
_diffrn_measured_fraction_theta_max 0.990
_diffrn_measurement_device_type 'Nonius KappaCCD'
_diffrn_measurement_method '\f and \w'
_diffrn_radiation_monochromator graphite
_diffrn_radiation_source 'rotating anode'
_diffrn_radiation_type MoK\a
_diffrn_radiation_wavelength 0.71073
_diffrn_reflns_av_R_equivalents 0.0191
_diffrn_reflns_av_sigmaI/netI 0.0143
_diffrn_reflns_limit_h_max 6
_diffrn_reflns_limit_h_min -6
_diffrn_reflns_limit_k_max 7
_diffrn_reflns_limit_k_min -7
_diffrn_reflns_limit_l_max 8
_diffrn_reflns_limit_l_min -8
_diffrn_reflns_number 11388
_diffrn_reflns_theta_full 27.65
_diffrn_reflns_theta_max 27.65
_diffrn_reflns_theta_min 3.12
_exptl_absorpt_coefficient_mu 0.437
_exptl_absorpt_correction_T_max 0.75
_exptl_absorpt_correction_T_min 0.69
_exptl_absorpt_correction_type multi-scan
_exptl_absorpt_process_details '(TWINABS-2008/4; Sheldrick, 2008<i>a</i>)'
_exptl_crystal_colour colourless
_exptl_crystal_density_diffrn 1.349
_exptl_crystal_density_method 'not measured'
_exptl_crystal_description plate
_exptl_crystal_F_000 84
_exptl_crystal_size_max 0.39
_exptl_crystal_size_mid 0.29
_exptl_crystal_size_min 0.12
_refine_diff_density_max 0.198
_refine_diff_density_min -0.125
_refine_ls_extinction_method none
_refine_ls_goodness_of_fit_ref 1.047
_refine_ls_hydrogen_treatment refall
_refine_ls_matrix_type full
_refine_ls_number_parameters 133
_refine_ls_number_reflns 3213
_refine_ls_number_restraints 3
_refine_ls_restrained_S_all 1.046
_refine_ls_R_factor_all 0.0156
_refine_ls_R_factor_gt 0.0153
_refine_ls_shift/su_max 0.005
_refine_ls_shift/su_mean 0.000
_refine_ls_structure_factor_coef Fsqd
_refine_ls_weighting_details 'calc w=1/[\s^2^(Fo^2^)+(0.0283P)^2^+0.0041P] where P=(Fo^2^+2Fc^2^)/3'
_refine_ls_weighting_scheme calc
_refine_ls_wR_factor_gt 0.0423
_refine_ls_wR_factor_ref 0.0425
_reflns_number_gt 3180
_reflns_number_total 3213
_reflns_threshold_expression I>2\s(I)
_cod_data_source_file ez2229.cif
_cod_data_source_block I
_cod_original_cell_volume 194.00(2)
_cod_database_code 2229364
_cod_database_fobs_code 2229364

loop_
_symmetry_equiv_pos_as_xyz
'x, y, z'

loop_
_atom_site_type_symbol
_atom_site_label
_atom_site_fract_x
_atom_site_fract_y
_atom_site_fract_z
_atom_site_U_iso_or_equiv
_atom_site_adp_type
_atom_site_calc_flag
_atom_site_refinement_flags
_atom_site_occupancy
_atom_site_disorder_assembly
_atom_site_disorder_group
O O1 0.52552(12) 0.30665(9) 0.60201(9) 0.01877(12) Uani d . 1 . .
O O2 0.74232(12) 0.64013(9) 0.59202(9) 0.01863(12) Uani d . 1 . .
N N1 0.29086(13) 0.79507(11) 0.43187(9) 0.01456(12) Uani d . 1 . .
H H1N 0.447(2) 0.8444(16) 0.3859(16) 0.018(2) Uiso d . 1 . .
H H2N 0.143(2) 0.8271(19) 0.3614(17) 0.021(3) Uiso d . 1 . .
H H3N 0.284(2) 0.8560(18) 0.5673(18) 0.021(2) Uiso d . 1 . .
C C1 0.54988(14) 0.50654(11) 0.54561(10) 0.01343(14) Uani d . 1 . .
C C2 0.30541(15) 0.54425(12) 0.41118(12) 0.01473(14) Uani d . 1 . .
H H2 0.150(2) 0.4952(16) 0.4556(15) 0.016(2) Uiso d . 1 . .
C C3 0.3288(2) 0.42892(16) 0.18812(15) 0.02366(18) Uani d . 1 . .
H H3A 0.171(3) 0.452(2) 0.110(2) 0.047(4) Uiso d . 1 . .
H H3B 0.494(4) 0.489(3) 0.146(3) 0.060(5) Uiso d . 1 . .
H H3C 0.331(2) 0.273(2) 0.1796(19) 0.031(3) Uiso d . 1 . .
C C4 0.75776(19) 0.25176(15) 0.72382(14) 0.02231(18) Uani d . 1 . .
H H4A 0.909(3) 0.225(2) 0.644(2) 0.040(3) Uiso d . 1 . .
H H4B 0.695(4) 0.118(3) 0.779(3) 0.064(4) Uiso d . 1 . .
H H4C 0.819(4) 0.360(3) 0.821(3) 0.052(4) Uiso d . 1 . .
Cl Cl1 0.793162(15) 0.934964(15) 0.171315(15) 0.01891(5) Uani d . 1 . .
O O3 0.26844(13) 0.86392(12) 0.85023(9) 0.02491(13) Uani d . 1 . .
H H1O 0.415(4) 0.880(3) 0.930(3) 0.057(5) Uiso d . 1 . .
H H2O 0.133(3) 0.878(2) 0.912(2) 0.044(4) Uiso d . 1 . .

loop_
_atom_site_aniso_label
_atom_site_aniso_U_11
_atom_site_aniso_U_22
_atom_site_aniso_U_33
_atom_site_aniso_U_12
_atom_site_aniso_U_13
_atom_site_aniso_U_23
O1 0.0167(3) 0.0218(3) 0.0201(3) -0.0007(2) -0.0021(2) 0.0111(2)
O2 0.0107(3) 0.0205(3) 0.0253(3) 0.0016(2) -0.0013(2) 0.0067(2)
N1 0.0123(3) 0.0188(3) 0.0132(3) 0.0052(2) 0.0008(2) 0.0038(2)
C1 0.0107(4) 0.0182(3) 0.0123(3) 0.0038(3) 0.0042(3) 0.0038(3)
C2 0.0098(3) 0.0180(3) 0.0176(3) 0.0008(2) 0.0007(3) 0.0066(3)
C3 0.0296(6) 0.0195(3) 0.0186(4) 0.0036(3) -0.0074(4) -0.0013(3)
C4 0.0195(4) 0.0277(4) 0.0231(4) 0.0026(3) -0.0034(4) 0.0143(3)
Cl1 0.01091(8) 0.03258(8) 0.01630(8) 0.00378(5) 0.00140(5) 0.01156(6)
O3 0.0129(3) 0.0475(4) 0.0132(3) 0.0008(3) 0.0011(2) 0.0038(2)

loop_
_atom_type_symbol
_atom_type_description
_atom_type_scat_dispersion_real
_atom_type_scat_dispersion_imag
_atom_type_scat_source
C C 0.0033 0.0016 'International Tables Vol C Tables 4.2.6.8 and 6.1.1.4'
H H 0.0000 0.0000 'International Tables Vol C Tables 4.2.6.8 and 6.1.1.4'
Cl Cl 0.1484 0.1585 'International Tables Vol C Tables 4.2.6.8 and 6.1.1.4'
N N 0.0061 0.0033 'International Tables Vol C Tables 4.2.6.8 and 6.1.1.4'
O O 0.0106 0.0060 'International Tables Vol C Tables 4.2.6.8 and 6.1.1.4'

loop_
_geom_angle_atom_site_label_1
_geom_angle_atom_site_label_2
_geom_angle_atom_site_label_3
_geom_angle_site_symmetry_1
_geom_angle_site_symmetry_3
_geom_angle
_geom_angle_publ_flag
C1 O1 C4 . . 115.00(6) ?
C2 N1 H1N . . 106.5(6) ?
C2 N1 H2N . . 110.3(7) ?
H1N N1 H2N . . 112.5(10) ?
C2 N1 H3N . . 107.0(7) ?
H1N N1 H3N . . 110.0(10) ?
H2N N1 H3N . . 110.2(10) ?
O2 C1 O1 . . 125.01(7) ?
O2 C1 C2 . . 123.63(6) ?
O1 C1 C2 . . 111.36(6) ?
N1 C2 C1 . . 106.75(6) ?
N1 C2 C3 . . 110.50(6) ?
C1 C2 C3 . . 111.57(6) ?
N1 C2 H2 . . 106.5(6) ?
C1 C2 H2 . . 111.5(6) ?
C3 C2 H2 . . 109.9(6) ?
C2 C3 H3A . . 109.1(9) ?
C2 C3 H3B . . 107.1(10) ?
H3A C3 H3B . . 114.5(13) ?
C2 C3 H3C . . 108.4(8) ?
H3A C3 H3C . . 105.7(11) ?
H3B C3 H3C . . 111.9(12) ?
O1 C4 H4A . . 110.8(9) ?
O1 C4 H4B . . 105.5(10) ?
H4A C4 H4B . . 113.8(13) ?
O1 C4 H4C . . 114.3(11) ?
H4A C4 H4C . . 102.3(14) ?
H4B C4 H4C . . 110.4(15) ?
H1O O3 H2O . . 112.9(15) ?

loop_
_geom_bond_atom_site_label_1
_geom_bond_atom_site_label_2
_geom_bond_site_symmetry_2
_geom_bond_distance
_geom_bond_publ_flag
O1 C1 . 1.3351(8) ?
O1 C4 . 1.4541(10) ?
O2 C1 . 1.2052(9) ?
N1 C2 . 1.4909(9) ?
N1 H1N . 0.909(11) ?
N1 H2N . 0.895(12) ?
N1 H3N . 0.908(12) ?
C1 C2 . 1.5137(10) ?
C2 C3 . 1.5236(12) ?
C2 H2 . 0.901(11) ?
C3 H3A . 0.939(14) ?
C3 H3B . 0.961(18) ?
C3 H3C . 0.930(12) ?
C4 H4A . 0.947(14) ?
C4 H4B . 1.001(17) ?
C4 H4C . 0.854(18) ?
O3 H1O . 0.860(18) ?
O3 H2O . 0.808(17) ?

loop_
_geom_hbond_atom_site_label_D
_geom_hbond_atom_site_label_H
_geom_hbond_atom_site_label_A
_geom_hbond_site_symmetry_A
_geom_hbond_distance_DH
_geom_hbond_distance_HA
_geom_hbond_distance_DA
_geom_hbond_angle_DHA
N1 H1N Cl1 . 0.909(11) 2.418(11) 3.3007(7) 163.9(9)
N1 H2N Cl1 1_455 0.895(12) 2.275(12) 3.1665(6) 174.2(10)
N1 H3N O3 . 0.908(12) 1.888(12) 2.7519(9) 158.2(9)
O3 H1O Cl1 1_556 0.860(18) 2.364(18) 3.2220(7) 175.1(15)
O3 H2O Cl1 1_456 0.808(17) 2.470(17) 3.2613(7) 166.9(14)
C2 H2 O2 1_455 0.901(11) 2.385(10) 3.1302(9) 140.0(8)

loop_
_geom_torsion_atom_site_label_1
_geom_torsion_atom_site_label_2
_geom_torsion_atom_site_label_3
_geom_torsion_atom_site_label_4
_geom_torsion_site_symmetry_1
_geom_torsion_site_symmetry_2
_geom_torsion_site_symmetry_3
_geom_torsion_site_symmetry_4
_geom_torsion
_geom_torsion_publ_flag
C4 O1 C1 O2 . . . . -1.75(11) ?
C4 O1 C1 C2 . . . . 177.22(6) ?
O2 C1 C2 N1 . . . . -25.18(9) ?
O1 C1 C2 N1 . . . . 155.83(6) ?
O2 C1 C2 C3 . . . . 95.64(9) ?
O1 C1 C2 C3 . . . . -83.35(8) ?

loop_
_cod_related_entry_id
_cod_related_entry_database
_cod_related_entry_code
1 ChemSpider 30656521
